data_2229263
loop_
_publ_author_name
'Zhao, Gan-Qing'
'Li, Xu-Dong'
'Han, Yong-Jun'
'Xue, Ling-Wei'
'Peng, Qin-Long'

_publ_section_title
;
 <i>catena</i>-Poly[[[(3,5-dimethyl-1<i>H</i>-pyrazole)copper(II)]-\m-{<i>N</i>-[1-(2-oxidophenyl)ethylidene]-<small>L</small>-valinato}]
 methanol monosolvate]
;
_journal_coeditor_code WM2441
_journal_issue 2
_journal_name_full 'Acta Crystallographica Section E'
_journal_page_first m173
_journal_page_last m174
_journal_paper_doi 10.1107/S1600536811000304
_journal_volume 67
_journal_year 2011
_chemical_formula_iupac '[Cu (C13 H15 N O3) (C5 H8 N2)], C H4 O'
_chemical_formula_moiety 'C18 H23 Cu N3 O3, (C H4 O)'
_chemical_formula_sum 'C19 H27 Cu N3 O4'
_chemical_formula_weight 424.98
_chemical_name_systematic
;
<i>catena</i>-Poly[[[(3,5-dimethyl-1<i>H</i>-pyrazole)copper(II)]-\m-
{<i>N</i>-[1-(2-oxidophenyl)ethylidene]-L-valinato}] methanol monosolvate]
;
_space_group_IT_number 19
_symmetry_cell_setting orthorhombic
_symmetry_space_group_name_Hall 'P 2ac 2ab'
_symmetry_space_group_name_H-M 'P 21 21 21'
_atom_sites_solution_hydrogens geom
_atom_sites_solution_primary direct
_atom_sites_solution_secondary difmap
_cell_angle_alpha 90.00
_cell_angle_beta 90.00
_cell_angle_gamma 90.00
_cell_formula_units_Z 8
_cell_length_a 14.12(2)
_cell_length_b 15.44(2)
_cell_length_c 21.25(3)
_cell_measurement_reflns_used 3320
_cell_measurement_temperature 296(2)
_cell_measurement_theta_max 17.84
_cell_measurement_theta_min 2.33
_cell_volume 4633(11)
_computing_cell_refinement '<i>SAINT</i> (Bruker, 2008)'
_computing_data_collection '<i>APEX2</i> (Bruker, 2008)'
_computing_data_reduction '<i>SAINT</i> (Bruker, 2008)'
_computing_molecular_graphics 'SHELXTL (Sheldrick, 2008)'
_computing_publication_material '<i>publCIF</i> (Westrip, 2010)'
_computing_structure_refinement 'SHELXL97 (Sheldrick, 2008)'
_computing_structure_solution 'SHELXS97 (Sheldrick, 2008)'
_diffrn_ambient_temperature 296(2)
_diffrn_measured_fraction_theta_full 0.999
_diffrn_measured_fraction_theta_max 0.999
_diffrn_measurement_device_type 'Bruker APEXII CCD'
_diffrn_measurement_method '\f and \w'
_diffrn_radiation_monochromator graphite
_diffrn_radiation_source 'fine-focus sealed tube'
_diffrn_radiation_type MoK\a
_diffrn_radiation_wavelength 0.71073
_diffrn_reflns_av_R_equivalents 0.0705
_diffrn_reflns_av_sigmaI/netI 0.1011
_diffrn_reflns_limit_h_max 17
_diffrn_reflns_limit_h_min -17
_diffrn_reflns_limit_k_max 16
_diffrn_reflns_limit_k_min -18
_diffrn_reflns_limit_l_max 25
_diffrn_reflns_limit_l_min -25
_diffrn_reflns_number 23421
_diffrn_reflns_theta_full 25.50
_diffrn_reflns_theta_max 25.50
_diffrn_reflns_theta_min 2.33
_exptl_absorpt_coefficient_mu 0.967
_exptl_absorpt_correction_T_max 0.8528
_exptl_absorpt_correction_T_min 0.7940
_exptl_absorpt_correction_type multi-scan
_exptl_absorpt_process_details '(<i>SADABS</i>; Bruker, 2008)'
_exptl_crystal_colour blue
_exptl_crystal_density_diffrn 1.218
_exptl_crystal_density_method 'not measured'
_exptl_crystal_description block
_exptl_crystal_F_000 1784
_exptl_crystal_size_max 0.25
_exptl_crystal_size_mid 0.21
_exptl_crystal_size_min 0.17
_refine_diff_density_max 0.493
_refine_diff_density_min -0.311
_refine_ls_abs_structure_details 'Flack (1983), 4318 Friedel pairs'
_refine_ls_abs_structure_Flack -0.012(18)
_refine_ls_extinction_method none
_refine_ls_goodness_of_fit_ref 1.009
_refine_ls_hydrogen_treatment constr
_refine_ls_matrix_type full
_refine_ls_number_parameters 496
_refine_ls_number_reflns 8496
_refine_ls_number_restraints 2
_refine_ls_restrained_S_all 1.014
_refine_ls_R_factor_all 0.1229
_refine_ls_R_factor_gt 0.0544
_refine_ls_shift/su_max 0.001
_refine_ls_shift/su_mean 0.000
_refine_ls_structure_factor_coef Fsqd
_refine_ls_weighting_details 'calc w=1/[\s^2^(Fo^2^)+(0.0525P)^2^+0.0000P] where P=(Fo^2^+2Fc^2^)/3'
_refine_ls_weighting_scheme calc
_refine_ls_wR_factor_gt 0.1069
_refine_ls_wR_factor_ref 0.1297
_reflns_number_gt 4724
_reflns_number_total 8496
_reflns_threshold_expression I>2sigma(I)
_cod_data_source_file wm2441.cif
_cod_data_source_block I
_cod_original_cell_volume 4634(11)
_cod_database_code 2229263

loop_
_symmetry_equiv_pos_as_xyz
'x, y, z'
'-x+1/2, -y, z+1/2'
'-x, y+1/2, -z+1/2'
'x+1/2, -y+1/2, -z'

loop_
_atom_site_type_symbol
_atom_site_label
_atom_site_fract_x
_atom_site_fract_y
_atom_site_fract_z
_atom_site_U_iso_or_equiv
_atom_site_adp_type
_atom_site_calc_flag
_atom_site_refinement_flags
_atom_site_occupancy
_atom_site_disorder_assembly
_atom_site_disorder_group
Cu Cu1 0.25158(5) 0.08464(4) 0.09864(3) 0.0529(2) Uani d . 1 . .
Cu Cu2 0.00319(5) 0.39015(4) 0.11651(3) 0.0523(2) Uani d . 1 . .
O O1 0.3151(3) -0.0237(3) 0.1022(2) 0.0763(14) Uani d . 1 . .
O O2 0.1746(2) 0.1914(2) 0.11032(19) 0.0536(10) Uani d . 1 . .
O O3 0.0238(3) 0.2396(3) 0.1001(2) 0.0641(12) Uani d . 1 . .
O O4 0.0751(3) 0.4047(3) 0.1923(2) 0.0670(13) Uani d . 1 . .
O O5 -0.0818(2) 0.3982(3) 0.04239(17) 0.0548(11) Uani d . 1 . .
O O6 -0.2349(3) 0.3840(3) 0.01337(19) 0.0655(12) Uani d . 1 . .
O O8 0.4396(9) 0.9321(8) 0.2125(4) 0.249(5) Uani d D 1 . .
H H8D 0.4058 0.9581 0.1874 0.374 Uiso d R 1 . .
O O7 0.2448(12) 0.5282(14) 0.1852(6) 0.441(13) Uani d D 1 . .
H H7 0.1976 0.4942 0.1873 0.662 Uiso d R 1 . .
N N1 0.1280(3) 0.0283(3) 0.0830(2) 0.0484(13) Uani d . 1 . .
N N2 -0.1155(3) 0.3732(3) 0.1645(2) 0.0488(13) Uani d . 1 . .
N N3 0.1192(3) 0.4188(3) 0.0654(2) 0.0579(14) Uani d . 1 . .
N N4 0.1979(3) 0.3673(3) 0.0691(2) 0.0573(15) Uani d . 1 . .
H H4E 0.2001 0.3200 0.0904 0.069 Uiso calc R 1 . .
N N5 0.3720(3) 0.1457(3) 0.1255(3) 0.0578(14) Uani d . 1 . .
N N6 0.4471(3) 0.1506(3) 0.0852(2) 0.0589(15) Uani d . 1 . .
H H6E 0.4478 0.1298 0.0476 0.071 Uiso calc R 1 . .
C C1 0.2882(5) -0.0935(5) 0.0706(3) 0.0666(19) Uani d . 1 . .
C C2 0.3572(5) -0.1620(6) 0.0619(4) 0.096(3) Uani d . 1 . .
H H2 0.4172 -0.1566 0.0795 0.115 Uiso calc R 1 . .
C C3 0.3344(7) -0.2360(6) 0.0273(6) 0.120(4) Uani d . 1 . .
H H3 0.3806 -0.2783 0.0219 0.144 Uiso calc R 1 . .
C C4 0.2467(8) -0.2491(6) 0.0009(5) 0.114(3) Uani d . 1 . .
H H4 0.2342 -0.2984 -0.0228 0.136 Uiso calc R 1 . .
C C5 0.1762(6) -0.1862(5) 0.0105(4) 0.086(2) Uani d . 1 . .
H H5 0.1161 -0.1959 -0.0059 0.103 Uiso calc R 1 . .
C C6 0.1934(5) -0.1082(4) 0.0445(3) 0.0621(18) Uani d . 1 . .
C C7 0.1147(4) -0.0466(4) 0.0553(3) 0.0505(16) Uani d . 1 . .
C C8 0.0473(4) 0.0867(4) 0.0983(3) 0.0473(14) Uani d . 1 . .
H H8 0.0013 0.0834 0.0639 0.057 Uiso calc R 1 . .
C C9 0.0830(4) 0.1800(4) 0.1027(3) 0.0526(16) Uani d . 1 . .
C C10 -0.0032(5) 0.0571(4) 0.1607(3) 0.0592(16) Uani d . 1 . .
H H10 -0.0113 -0.0058 0.1580 0.071 Uiso calc R 1 . .
C C11 0.0586(5) 0.0748(5) 0.2189(3) 0.084(2) Uani d . 1 . .
H H11A 0.0705 0.1358 0.2223 0.127 Uiso calc R 1 . .
H H11B 0.1177 0.0445 0.2147 0.127 Uiso calc R 1 . .
H H11C 0.0263 0.0550 0.2559 0.127 Uiso calc R 1 . .
C C12 -0.1034(4) 0.0967(5) 0.1674(4) 0.091(2) Uani d . 1 . .
H H12A -0.1301 0.0800 0.2072 0.137 Uiso calc R 1 . .
H H12B -0.1430 0.0759 0.1340 0.137 Uiso calc R 1 . .
H H12C -0.0992 0.1587 0.1653 0.137 Uiso calc R 1 . .
C C13 0.0147(4) -0.0743(4) 0.0329(3) 0.077(2) Uani d . 1 . .
H H13A -0.0319 -0.0367 0.0511 0.115 Uiso calc R 1 . .
H H13B 0.0027 -0.1329 0.0458 0.115 Uiso calc R 1 . .
H H13C 0.0114 -0.0706 -0.0122 0.115 Uiso calc R 1 . .
C C14 0.0568(5) 0.3587(5) 0.2436(3) 0.065(2) Uani d . 1 . .
C C15 0.1329(5) 0.3434(5) 0.2870(4) 0.077(2) Uani d . 1 . .
H H15 0.1914 0.3690 0.2792 0.092 Uiso calc R 1 . .
C C16 0.1225(7) 0.2919(6) 0.3399(4) 0.093(3) Uani d . 1 . .
H H16 0.1747 0.2812 0.3654 0.111 Uiso calc R 1 . .
C C17 0.0353(7) 0.2557(6) 0.3556(4) 0.092(3) Uani d . 1 . .
H H17 0.0280 0.2214 0.3912 0.111 Uiso calc R 1 . .
C C18 -0.0402(5) 0.2732(5) 0.3158(4) 0.080(2) Uani d . 1 . .
H H18 -0.0986 0.2492 0.3261 0.096 Uiso calc R 1 . .
C C19 -0.0355(5) 0.3254(4) 0.2598(3) 0.0561(18) Uani d . 1 . .
C C20 -0.1224(5) 0.3417(4) 0.2217(3) 0.0562(17) Uani d . 1 . .
C C21 -0.2190(4) 0.3199(5) 0.2517(3) 0.084(2) Uani d . 1 . .
H H21A -0.2687 0.3462 0.2275 0.126 Uiso calc R 1 . .
H H21B -0.2208 0.3417 0.2940 0.126 Uiso calc R 1 . .
H H21C -0.2276 0.2582 0.2522 0.126 Uiso calc R 1 . .
C C22 -0.2019(4) 0.3908(4) 0.1250(3) 0.0514(16) Uani d . 1 . .
H H22 -0.2482 0.3446 0.1322 0.062 Uiso calc R 1 . .
C C23 -0.1728(4) 0.3904(4) 0.0544(3) 0.0483(16) Uani d . 1 . .
C C24 -0.2478(5) 0.4798(4) 0.1436(3) 0.0593(17) Uani d . 1 . .
H H24 -0.2498 0.4818 0.1896 0.071 Uiso calc R 1 . .
C C25 -0.1882(5) 0.5574(5) 0.1217(4) 0.085(2) Uani d . 1 . .
H H25A -0.1244 0.5508 0.1364 0.127 Uiso calc R 1 . .
H H25B -0.2146 0.6098 0.1385 0.127 Uiso calc R 1 . .
H H25C -0.1885 0.5600 0.0766 0.127 Uiso calc R 1 . .
C C26 -0.3513(5) 0.4860(5) 0.1202(4) 0.098(3) Uani d . 1 . .
H H26A -0.3761 0.5423 0.1298 0.147 Uiso calc R 1 . .
H H26B -0.3889 0.4425 0.1407 0.147 Uiso calc R 1 . .
H H26C -0.3530 0.4769 0.0755 0.147 Uiso calc R 1 . .
C C27 0.3314(5) 0.1887(6) 0.2353(3) 0.105(3) Uani d . 1 . .
H H27A 0.2788 0.2261 0.2263 0.157 Uiso calc R 1 . .
H H27B 0.3655 0.2107 0.2710 0.157 Uiso calc R 1 . .
H H27C 0.3085 0.1316 0.2445 0.157 Uiso calc R 1 . .
C C28 0.3973(5) 0.1852(5) 0.1781(3) 0.070(2) Uani d . 1 . .
C C29 0.4918(5) 0.2168(5) 0.1726(3) 0.083(2) Uani d . 1 . .
H H29 0.5264 0.2470 0.2027 0.100 Uiso calc R 1 . .
C C30 0.5211(4) 0.1931(4) 0.1128(4) 0.0708(19) Uani d . 1 . .
C C31 0.6134(5) 0.2107(6) 0.0764(4) 0.116(3) Uani d . 1 . .
H H31A 0.6236 0.2720 0.0735 0.174 Uiso calc R 1 . .
H H31B 0.6087 0.1866 0.0349 0.174 Uiso calc R 1 . .
H H31C 0.6656 0.1844 0.0982 0.174 Uiso calc R 1 . .
C C32 0.0749(6) 0.5596(5) 0.0159(5) 0.119(3) Uani d . 1 . .
H H32A 0.0122 0.5356 0.0136 0.178 Uiso calc R 1 . .
H H32B 0.0905 0.5862 -0.0236 0.178 Uiso calc R 1 . .
H H32C 0.0773 0.6023 0.0487 0.178 Uiso calc R 1 . .
C C33 0.1462(5) 0.4871(5) 0.0302(4) 0.077(2) Uani d . 1 . .
C C34 0.2404(5) 0.4760(5) 0.0111(4) 0.094(3) Uani d . 1 . .
H H34 0.2756 0.5138 -0.0137 0.113 Uiso calc R 1 . .
C C35 0.2713(5) 0.3982(5) 0.0360(4) 0.078(2) Uani d . 1 . .
C C36 0.3655(5) 0.3518(5) 0.0341(5) 0.116(3) Uani d . 1 . .
H H36A 0.3769 0.3244 0.0740 0.174 Uiso calc R 1 . .
H H36B 0.4150 0.3927 0.0256 0.174 Uiso calc R 1 . .
H H36C 0.3644 0.3086 0.0016 0.174 Uiso calc R 1 . .
C C37 0.3268(13) 0.5866(11) 0.1693(9) 0.362(15) Uani d D 1 . .
H H37A 0.3451 0.5776 0.1263 0.544 Uiso calc R 1 . .
H H37B 0.3793 0.5735 0.1964 0.544 Uiso calc R 1 . .
H H37C 0.3083 0.6459 0.1751 0.544 Uiso calc R 1 . .
C C38 0.5428(9) 0.9492(12) 0.1950(9) 0.341(15) Uani d D 1 . .
H H38A 0.5767 0.9684 0.2316 0.512 Uiso calc R 1 . .
H H38B 0.5455 0.9932 0.1631 0.512 Uiso calc R 1 . .
H H38C 0.5709 0.8969 0.1794 0.512 Uiso calc R 1 . .

loop_
_atom_site_aniso_label
_atom_site_aniso_U_11
_atom_site_aniso_U_22
_atom_site_aniso_U_33
_atom_site_aniso_U_12
_atom_site_aniso_U_13
_atom_site_aniso_U_23
Cu1 0.0443(4) 0.0502(4) 0.0643(5) -0.0002(4) -0.0002(4) -0.0025(4)
Cu2 0.0433(4) 0.0560(4) 0.0576(4) -0.0004(4) 0.0002(4) 0.0002(4)
O1 0.065(3) 0.055(3) 0.109(4) 0.011(2) -0.011(3) -0.009(3)
O2 0.046(2) 0.046(2) 0.068(3) -0.0055(18) 0.004(2) -0.002(2)
O3 0.059(3) 0.043(2) 0.090(3) 0.010(2) 0.000(2) 0.006(2)
O4 0.051(2) 0.092(4) 0.058(3) -0.007(3) -0.006(2) 0.001(3)
O5 0.044(2) 0.068(3) 0.052(2) 0.006(2) 0.0053(18) 0.004(2)
O6 0.050(2) 0.087(3) 0.059(3) -0.006(3) -0.009(2) -0.003(2)
O8 0.336(14) 0.283(13) 0.128(7) -0.032(13) -0.011(8) 0.050(8)
O7 0.420(19) 0.72(3) 0.182(11) -0.36(2) 0.066(11) -0.203(16)
N1 0.053(3) 0.039(3) 0.053(3) -0.001(2) 0.007(3) 0.001(3)
N2 0.047(3) 0.046(3) 0.053(3) -0.002(2) -0.004(2) -0.002(3)
N3 0.052(3) 0.046(3) 0.076(4) 0.003(3) 0.006(3) 0.009(3)
N4 0.051(3) 0.055(4) 0.066(4) 0.002(3) 0.005(3) 0.020(3)
N5 0.050(3) 0.067(4) 0.057(4) -0.004(3) 0.002(3) -0.007(3)
N6 0.046(3) 0.074(4) 0.057(4) -0.009(3) -0.006(3) 0.001(3)
C1 0.068(4) 0.047(5) 0.084(5) 0.009(4) 0.021(4) 0.014(4)
C2 0.069(5) 0.081(6) 0.138(8) 0.014(5) 0.033(5) 0.024(6)
C3 0.112(8) 0.052(6) 0.195(12) 0.018(6) 0.058(8) -0.017(7)
C4 0.123(7) 0.072(5) 0.146(8) -0.005(6) 0.062(8) -0.027(5)
C5 0.098(6) 0.061(5) 0.099(6) -0.025(5) 0.036(5) -0.032(5)
C6 0.073(4) 0.046(4) 0.068(4) -0.006(4) 0.029(4) 0.004(4)
C7 0.053(4) 0.043(4) 0.055(4) -0.004(3) 0.009(3) 0.008(3)
C8 0.045(3) 0.044(4) 0.053(4) -0.002(3) -0.002(3) 0.002(4)
C9 0.063(4) 0.047(4) 0.048(4) 0.004(3) 0.004(3) 0.006(4)
C10 0.059(4) 0.054(4) 0.065(4) -0.013(4) 0.006(4) 0.000(3)
C11 0.099(6) 0.094(6) 0.061(5) -0.005(5) 0.010(4) 0.005(5)
C12 0.067(5) 0.096(6) 0.110(6) 0.010(5) 0.037(4) 0.002(6)
C13 0.072(5) 0.069(4) 0.089(5) -0.021(4) -0.006(4) -0.010(4)
C14 0.072(5) 0.071(5) 0.051(5) 0.021(4) -0.012(4) -0.007(4)
C15 0.053(4) 0.092(6) 0.085(6) 0.015(4) -0.017(4) -0.017(5)
C16 0.106(7) 0.092(7) 0.080(6) 0.046(6) -0.028(6) -0.006(6)
C17 0.113(7) 0.085(7) 0.079(6) 0.037(6) -0.021(6) 0.003(5)
C18 0.078(5) 0.077(6) 0.085(6) 0.009(4) 0.007(5) -0.008(5)
C19 0.062(4) 0.058(5) 0.048(4) 0.011(3) -0.004(3) 0.000(4)
C20 0.070(5) 0.054(4) 0.044(4) 0.005(4) 0.000(3) -0.004(3)
C21 0.061(5) 0.113(6) 0.077(5) -0.003(4) 0.011(4) 0.026(5)
C22 0.041(3) 0.060(4) 0.053(4) -0.004(3) -0.002(3) 0.006(4)
C23 0.050(4) 0.041(4) 0.054(4) 0.001(3) 0.007(3) -0.001(4)
C24 0.060(4) 0.056(4) 0.062(4) 0.014(4) -0.011(4) -0.009(3)
C25 0.091(5) 0.072(5) 0.091(6) 0.011(4) -0.006(5) -0.006(5)
C26 0.057(4) 0.123(7) 0.113(7) 0.038(4) -0.011(5) -0.010(6)
C27 0.096(6) 0.147(8) 0.071(5) -0.009(6) 0.014(5) -0.035(6)
C28 0.060(4) 0.097(6) 0.052(5) -0.011(4) 0.001(4) -0.013(4)
C29 0.075(5) 0.102(6) 0.071(5) -0.013(5) -0.016(5) -0.031(4)
C30 0.053(4) 0.079(5) 0.081(5) -0.012(3) -0.005(4) -0.014(5)
C31 0.067(5) 0.151(9) 0.130(8) -0.042(5) 0.015(5) -0.062(7)
C32 0.087(6) 0.092(7) 0.177(9) 0.024(5) 0.025(6) 0.060(7)
C33 0.058(4) 0.057(5) 0.115(7) 0.005(4) 0.006(4) 0.017(5)
C34 0.063(5) 0.073(5) 0.147(7) -0.006(5) 0.029(6) 0.039(5)
C35 0.065(5) 0.061(5) 0.109(6) -0.009(4) 0.019(4) 0.034(5)
C36 0.066(5) 0.113(7) 0.170(9) 0.016(5) 0.037(5) 0.059(7)
C37 0.61(5) 0.23(2) 0.25(2) 0.16(3) -0.13(3) -0.019(18)
C38 0.29(2) 0.246(19) 0.49(3) -0.122(17) -0.29(2) 0.06(2)

loop_
_atom_type_symbol
_atom_type_description
_atom_type_scat_dispersion_real
_atom_type_scat_dispersion_imag
_atom_type_scat_source
C C 0.0033 0.0016 'International Tables Vol C Tables 4.2.6.8 and 6.1.1.4'
H H 0.0000 0.0000 'International Tables Vol C Tables 4.2.6.8 and 6.1.1.4'
N N 0.0061 0.0033 'International Tables Vol C Tables 4.2.6.8 and 6.1.1.4'
O O 0.0106 0.0060 'International Tables Vol C Tables 4.2.6.8 and 6.1.1.4'
Cu Cu 0.3201 1.2651 'International Tables Vol C Tables 4.2.6.8 and 6.1.1.4'

loop_
_geom_angle_atom_site_label_1
_geom_angle_atom_site_label_2
_geom_angle_atom_site_label_3
_geom_angle_site_symmetry_1
_geom_angle_site_symmetry_3
_geom_angle
_geom_angle_publ_flag
O1 Cu1 N1 . . 92.1(2) ?
O1 Cu1 O2 . . 169.2(2) ?
N1 Cu1 O2 . . 84.4(2) ?
O1 Cu1 N5 . . 90.1(2) ?
N1 Cu1 N5 . . 172.9(2) ?
O2 Cu1 N5 . . 92.2(2) ?
O1 Cu1 O6 . 4 100.21(19) ?
N1 Cu1 O6 . 4 89.58(17) ?
O2 Cu1 O6 . 4 90.00(16) ?
N5 Cu1 O6 . 4 96.69(19) ?
O4 Cu2 N2 . . 91.8(2) ?
O4 Cu2 O5 . . 168.51(19) ?
N2 Cu2 O5 . . 84.5(2) ?
O4 Cu2 N3 . . 89.8(2) ?
N2 Cu2 N3 . . 174.5(2) ?
O5 Cu2 N3 . . 92.9(2) ?
O4 Cu2 O3 . . 100.00(19) ?
N2 Cu2 O3 . . 92.86(17) ?
O5 Cu2 O3 . . 91.09(17) ?
N3 Cu2 O3 . . 92.08(19) ?
C1 O1 Cu1 . . 124.0(4) ?
C9 O2 Cu1 . . 114.3(4) ?
C9 O3 Cu2 . . 143.2(4) ?
C14 O4 Cu2 . . 121.6(4) ?
C23 O5 Cu2 . . 115.5(4) ?
C23 O6 Cu1 . 4_455 136.6(4) ?
C38 O8 H8D . . 108.2 ?
C37 O7 H7 . . 170.2 ?
C7 N1 C8 . . 121.5(5) ?
C7 N1 Cu1 . . 126.1(4) ?
C8 N1 Cu1 . . 111.9(4) ?
C20 N2 C22 . . 121.5(5) ?
C20 N2 Cu2 . . 126.1(4) ?
C22 N2 Cu2 . . 112.1(4) ?
C33 N3 N4 . . 104.8(5) ?
C33 N3 Cu2 . . 134.5(4) ?
N4 N3 Cu2 . . 120.2(4) ?
C35 N4 N3 . . 113.0(5) ?
C35 N4 H4E . . 123.5 ?
N3 N4 H4E . . 123.5 ?
C28 N5 N6 . . 107.2(5) ?
C28 N5 Cu1 . . 132.7(4) ?
N6 N5 Cu1 . . 120.1(4) ?
N5 N6 C30 . . 110.5(5) ?
N5 N6 H6E . . 124.7 ?
C30 N6 H6E . . 124.7 ?
O1 C1 C2 . . 117.7(7) ?
O1 C1 C6 . . 125.4(6) ?
C2 C1 C6 . . 116.9(8) ?
C3 C2 C1 . . 120.6(8) ?
C3 C2 H2 . . 119.7 ?
C1 C2 H2 . . 119.7 ?
C4 C3 C2 . . 122.8(9) ?
C4 C3 H3 . . 118.6 ?
C2 C3 H3 . . 118.6 ?
C3 C4 C5 . . 118.5(9) ?
C3 C4 H4 . . 120.8 ?
C5 C4 H4 . . 120.8 ?
C4 C5 C6 . . 122.5(8) ?
C4 C5 H5 . . 118.7 ?
C6 C5 H5 . . 118.7 ?
C5 C6 C1 . . 118.5(7) ?
C5 C6 C7 . . 119.6(7) ?
C1 C6 C7 . . 121.8(6) ?
N1 C7 C6 . . 121.9(6) ?
N1 C7 C13 . . 120.8(5) ?
C6 C7 C13 . . 117.3(6) ?
N1 C8 C9 . . 109.4(4) ?
N1 C8 C10 . . 110.8(5) ?
C9 C8 C10 . . 111.8(5) ?
N1 C8 H8 . . 108.2 ?
C9 C8 H8 . . 108.2 ?
C10 C8 H8 . . 108.2 ?
O3 C9 O2 . . 124.6(6) ?
O3 C9 C8 . . 118.2(5) ?
O2 C9 C8 . . 117.2(5) ?
C11 C10 C12 . . 112.0(6) ?
C11 C10 C8 . . 111.6(5) ?
C12 C10 C8 . . 112.2(5) ?
C11 C10 H10 . . 106.9 ?
C12 C10 H10 . . 106.9 ?
C8 C10 H10 . . 106.9 ?
C10 C11 H11A . . 109.5 ?
C10 C11 H11B . . 109.5 ?
H11A C11 H11B . . 109.5 ?
C10 C11 H11C . . 109.5 ?
H11A C11 H11C . . 109.5 ?
H11B C11 H11C . . 109.5 ?
C10 C12 H12A . . 109.5 ?
C10 C12 H12B . . 109.5 ?
H12A C12 H12B . . 109.5 ?
C10 C12 H12C . . 109.5 ?
H12A C12 H12C . . 109.5 ?
H12B C12 H12C . . 109.5 ?
C7 C13 H13A . . 109.5 ?
C7 C13 H13B . . 109.5 ?
H13A C13 H13B . . 109.5 ?
C7 C13 H13C . . 109.5 ?
H13A C13 H13C . . 109.5 ?
H13B C13 H13C . . 109.5 ?
O4 C14 C15 . . 118.0(7) ?
O4 C14 C19 . . 124.3(6) ?
C15 C14 C19 . . 117.7(7) ?
C16 C15 C14 . . 122.4(8) ?
C16 C15 H15 . . 118.8 ?
C14 C15 H15 . . 118.8 ?
C15 C16 C17 . . 121.2(8) ?
C15 C16 H16 . . 119.4 ?
C17 C16 H16 . . 119.4 ?
C18 C17 C16 . . 117.1(8) ?
C18 C17 H17 . . 121.4 ?
C16 C17 H17 . . 121.4 ?
C17 C18 C19 . . 125.3(7) ?
C17 C18 H18 . . 117.4 ?
C19 C18 H18 . . 117.4 ?
C18 C19 C14 . . 116.0(6) ?
C18 C19 C20 . . 120.4(6) ?
C14 C19 C20 . . 123.6(6) ?
N2 C20 C19 . . 120.3(6) ?
N2 C20 C21 . . 121.9(6) ?
C19 C20 C21 . . 117.8(6) ?
C20 C21 H21A . . 109.5 ?
C20 C21 H21B . . 109.5 ?
H21A C21 H21B . . 109.5 ?
C20 C21 H21C . . 109.5 ?
H21A C21 H21C . . 109.5 ?
H21B C21 H21C . . 109.5 ?
N2 C22 C23 . . 108.8(4) ?
N2 C22 C24 . . 110.7(5) ?
C23 C22 C24 . . 110.9(5) ?
N2 C22 H22 . . 108.8 ?
C23 C22 H22 . . 108.8 ?
C24 C22 H22 . . 108.8 ?
O6 C23 O5 . . 124.1(5) ?
O6 C23 C22 . . 119.5(5) ?
O5 C23 C22 . . 116.5(5) ?
C25 C24 C26 . . 111.8(5) ?
C25 C24 C22 . . 112.4(5) ?
C26 C24 C22 . . 111.3(5) ?
C25 C24 H24 . . 107.0 ?
C26 C24 H24 . . 107.0 ?
C22 C24 H24 . . 107.0 ?
C24 C25 H25A . . 109.5 ?
C24 C25 H25B . . 109.5 ?
H25A C25 H25B . . 109.5 ?
C24 C25 H25C . . 109.5 ?
H25A C25 H25C . . 109.5 ?
H25B C25 H25C . . 109.5 ?
C24 C26 H26A . . 109.5 ?
C24 C26 H26B . . 109.5 ?
H26A C26 H26B . . 109.5 ?
C24 C26 H26C . . 109.5 ?
H26A C26 H26C . . 109.5 ?
H26B C26 H26C . . 109.5 ?
C28 C27 H27A . . 109.5 ?
C28 C27 H27B . . 109.5 ?
H27A C27 H27B . . 109.5 ?
C28 C27 H27C . . 109.5 ?
H27A C27 H27C . . 109.5 ?
H27B C27 H27C . . 109.5 ?
N5 C28 C29 . . 109.9(6) ?
N5 C28 C27 . . 121.5(6) ?
C29 C28 C27 . . 128.5(6) ?
C30 C29 C28 . . 105.4(6) ?
C30 C29 H29 . . 127.3 ?
C28 C29 H29 . . 127.3 ?
N6 C30 C29 . . 107.1(6) ?
N6 C30 C31 . . 121.1(7) ?
C29 C30 C31 . . 131.8(7) ?
C30 C31 H31A . . 109.5 ?
C30 C31 H31B . . 109.5 ?
H31A C31 H31B . . 109.5 ?
C30 C31 H31C . . 109.5 ?
H31A C31 H31C . . 109.5 ?
H31B C31 H31C . . 109.5 ?
C33 C32 H32A . . 109.5 ?
C33 C32 H32B . . 109.5 ?
H32A C32 H32B . . 109.5 ?
C33 C32 H32C . . 109.5 ?
H32A C32 H32C . . 109.5 ?
H32B C32 H32C . . 109.5 ?
N3 C33 C34 . . 109.5(6) ?
N3 C33 C32 . . 119.6(6) ?
C34 C33 C32 . . 130.9(7) ?
C35 C34 C33 . . 107.2(6) ?
C35 C34 H34 . . 126.4 ?
C33 C34 H34 . . 126.4 ?
N4 C35 C34 . . 105.5(6) ?
N4 C35 C36 . . 121.6(6) ?
C34 C35 C36 . . 132.8(6) ?
C35 C36 H36A . . 109.5 ?
C35 C36 H36B . . 109.5 ?
H36A C36 H36B . . 109.5 ?
C35 C36 H36C . . 109.5 ?
H36A C36 H36C . . 109.5 ?
H36B C36 H36C . . 109.5 ?
O7 C37 H37A . . 109.5 ?
O7 C37 H37B . . 109.5 ?
H37A C37 H37B . . 109.5 ?
O7 C37 H37C . . 109.5 ?
H37A C37 H37C . . 109.5 ?
H37B C37 H37C . . 109.5 ?
O8 C38 H38A . . 109.5 ?
O8 C38 H38B . . 109.5 ?
H38A C38 H38B . . 109.5 ?
O8 C38 H38C . . 109.5 ?
H38A C38 H38C . . 109.5 ?
H38B C38 H38C . . 109.5 ?

loop_
_geom_bond_atom_site_label_1
_geom_bond_atom_site_label_2
_geom_bond_site_symmetry_2
_geom_bond_distance
_geom_bond_publ_flag
Cu1 O1 . 1.899(5) yes
Cu1 N1 . 1.978(5) yes
Cu1 O2 . 1.989(4) yes
Cu1 N5 . 2.027(6) yes
Cu1 O6 4 2.437(6) yes
Cu2 O4 . 1.917(5) yes
Cu2 N2 . 1.979(5) yes
Cu2 O5 . 1.984(4) yes
Cu2 N3 . 2.014(5) yes
Cu2 O3 . 2.369(5) yes
O1 C1 . 1.327(8) ?
O2 C9 . 1.316(7) ?
O3 C9 . 1.244(7) ?
O4 C14 . 1.328(8) ?
O5 C23 . 1.316(6) ?
O6 C23 . 1.241(7) ?
O6 Cu1 4_455 2.437(6) ?
O8 C38 . 1.526(9) ?
O8 H8D . 0.8200 ?
O7 C37 . 1.506(10) ?
O7 H7 . 0.8495 ?
N1 C7 . 1.311(7) ?
N1 C8 . 1.488(7) ?
N2 C20 . 1.314(7) ?
N2 C22 . 1.506(7) ?
N3 C33 . 1.349(8) ?
N3 N4 . 1.369(7) ?
N4 C35 . 1.341(7) ?
N4 H4E . 0.8600 ?
N5 C28 . 1.324(8) ?
N5 N6 . 1.365(7) ?
N6 C30 . 1.366(7) ?
N6 H6E . 0.8600 ?
C1 C2 . 1.451(10) ?
C1 C6 . 1.467(9) ?
C2 C3 . 1.396(12) ?
C2 H2 . 0.9300 ?
C3 C4 . 1.376(13) ?
C3 H3 . 0.9300 ?
C4 C5 . 1.405(11) ?
C4 H4 . 0.9300 ?
C5 C6 . 1.425(9) ?
C5 H5 . 0.9300 ?
C6 C7 . 1.480(9) ?
C7 C13 . 1.551(8) ?
C8 C9 . 1.529(8) ?
C8 C10 . 1.574(8) ?
C8 H8 . 0.9800 ?
C10 C11 . 1.537(9) ?
C10 C12 . 1.548(9) ?
C10 H10 . 0.9800 ?
C11 H11A . 0.9600 ?
C11 H11B . 0.9600 ?
C11 H11C . 0.9600 ?
C12 H12A . 0.9600 ?
C12 H12B . 0.9600 ?
C12 H12C . 0.9600 ?
C13 H13A . 0.9600 ?
C13 H13B . 0.9600 ?
C13 H13C . 0.9600 ?
C14 C15 . 1.435(9) ?
C14 C19 . 1.443(9) ?
C15 C16 . 1.386(10) ?
C15 H15 . 0.9300 ?
C16 C17 . 1.392(11) ?
C16 H16 . 0.9300 ?
C17 C18 . 1.388(9) ?
C17 H17 . 0.9300 ?
C18 C19 . 1.438(10) ?
C18 H18 . 0.9300 ?
C19 C20 . 1.492(9) ?
C20 C21 . 1.543(9) ?
C21 H21A . 0.9600 ?
C21 H21B . 0.9600 ?
C21 H21C . 0.9600 ?
C22 C23 . 1.555(8) ?
C22 C24 . 1.568(8) ?
C22 H22 . 0.9800 ?
C24 C25 . 1.536(9) ?
C24 C26 . 1.546(9) ?
C24 H24 . 0.9800 ?
C25 H25A . 0.9600 ?
C25 H25B . 0.9600 ?
C25 H25C . 0.9600 ?
C26 H26A . 0.9600 ?
C26 H26B . 0.9600 ?
C26 H26C . 0.9600 ?
C27 C28 . 1.533(9) ?
C27 H27A . 0.9600 ?
C27 H27B . 0.9600 ?
C27 H27C . 0.9600 ?
C28 C29 . 1.426(9) ?
C29 C30 . 1.384(9) ?
C29 H29 . 0.9300 ?
C30 C31 . 1.541(9) ?
C31 H31A . 0.9600 ?
C31 H31B . 0.9600 ?
C31 H31C . 0.9600 ?
C32 C33 . 1.535(10) ?
C32 H32A . 0.9600 ?
C32 H32B . 0.9600 ?
C32 H32C . 0.9600 ?
C33 C34 . 1.402(10) ?
C34 C35 . 1.382(9) ?
C34 H34 . 0.9300 ?
C35 C36 . 1.512(9) ?
C36 H36A . 0.9600 ?
C36 H36B . 0.9600 ?
C36 H36C . 0.9600 ?
C37 H37A . 0.9600 ?
C37 H37B . 0.9600 ?
C37 H37C . 0.9600 ?
C38 H38A . 0.9600 ?
C38 H38B . 0.9600 ?
C38 H38C . 0.9600 ?

loop_
_geom_hbond_atom_site_label_D
_geom_hbond_atom_site_label_H
_geom_hbond_atom_site_label_A
_geom_hbond_site_symmetry_A
_geom_hbond_distance_DH
_geom_hbond_distance_HA
_geom_hbond_distance_DA
_geom_hbond_angle_DHA
_geom_hbond_publ_flag
N6 H6E O5 4 0.86 2.01 2.843(8) 164 yes
N4 H4E O2 . 0.86 2.06 2.873(8) 157 yes
O7 H7 O4 . 0.85 2.22 3.066(14) 179 yes
O8 H8D O1 1_565 0.82 2.24 3.009(12) 157 yes
